data_7128188
loop_
_publ_author_name
'Do, Jean-Louis'
'Titi, Hatem M.'
'Cuccia, Louis A.'
'Fri\<s\<ci\'c, Tomislav'

_publ_section_title
;
 A new class of anionic metallohelicates based on salicylic and
 terephthalic acid units, accessible in solution and by mechanochemistry.
;
_journal_issue 42
_journal_name_full 'Chemical communications (Cambridge, England)'
_journal_page_first 5143
_journal_page_last 5146
_journal_paper_doi 10.1039/d0cc08180a
_journal_volume 57
_journal_year 2021
_chemical_formula_sum 'C144 H170 Fe4 N48 O61'
_chemical_formula_weight 3772.67
_chemical_name_systematic '(guanidinium)6Fe2(N,N'-bis(3-carboxylate-2-hydroxyphenyl)terephthalamide )3.7H2O'
_space_group_crystal_system triclinic
_space_group_IT_number 2
_space_group_name_Hall '-P 1'
_space_group_name_H-M_alt 'P -1'
_atom_sites_solution_hydrogens mixed
_atom_sites_solution_primary iterative
_atom_sites_solution_secondary difmap
_audit_creation_method SHELXL-2017/1
_audit_update_record
;
2021-04-08 deposited with the CCDC.	2021-04-15 downloaded from the CCDC.
;
_cell_angle_alpha 89.584(4)
_cell_angle_beta 74.544(3)
_cell_angle_gamma 77.368(4)
_cell_formula_units_Z 1
_cell_length_a 14.1272(12)
_cell_length_b 14.8356(14)
_cell_length_c 20.7950(18)
_cell_measurement_reflns_used 10208
_cell_measurement_temperature 180(2)
_cell_measurement_theta_max 72.355
_cell_measurement_theta_min 3.057
_cell_volume 4093.0(6)
_computing_cell_refinement 'Bruker APEX3'
_computing_data_collection 'Bruker APEX3'
_computing_data_reduction 'Bruker APEX3'
_computing_molecular_graphics 'Mercury 4.0 (Wood 2020)'
_computing_publication_material 'enCIFer 2020.2.0'
_computing_structure_refinement 'SHELXL-2017/1 (Sheldrick, 2017)'
_computing_structure_solution 'SHELXT 2014/5 (Sheldrick, 2014)'
_diffrn_ambient_temperature 180(2)
_diffrn_measured_fraction_theta_full 0.999
_diffrn_measured_fraction_theta_max 0.996
_diffrn_measurement_device_type 'Bruker AXS D8'
_diffrn_measurement_method '\f and \w scans'
_diffrn_radiation_type CuK\a
_diffrn_radiation_wavelength 1.54178
_diffrn_reflns_av_R_equivalents 0.1771
_diffrn_reflns_av_unetI/netI 0.0908
_diffrn_reflns_Laue_measured_fraction_full 0.999
_diffrn_reflns_Laue_measured_fraction_max 0.996
_diffrn_reflns_limit_h_max 17
_diffrn_reflns_limit_h_min -17
_diffrn_reflns_limit_k_max 17
_diffrn_reflns_limit_k_min -18
_diffrn_reflns_limit_l_max 25
_diffrn_reflns_limit_l_min -25
_diffrn_reflns_number 125279
_diffrn_reflns_point_group_measured_fraction_full 0.999
_diffrn_reflns_point_group_measured_fraction_max 0.996
_diffrn_reflns_theta_full 67.679
_diffrn_reflns_theta_max 72.355
_diffrn_reflns_theta_min 3.057
_exptl_absorpt_coefficient_mu 3.711
_exptl_absorpt_correction_T_max 0.7536
_exptl_absorpt_correction_T_min 0.5090
_exptl_absorpt_correction_type multi-scan
_exptl_absorpt_process_details 'Bruker AXScale'
_exptl_crystal_colour red
_exptl_crystal_density_diffrn 1.531
_exptl_crystal_density_method 'not measured'
_exptl_crystal_description Plate
_exptl_crystal_F_000 1962
_exptl_crystal_size_max 0.220
_exptl_crystal_size_mid 0.190
_exptl_crystal_size_min 0.040
_refine_diff_density_max 1.028
_refine_diff_density_min -1.147
_refine_diff_density_rms 0.098
_refine_ls_extinction_method none
_refine_ls_goodness_of_fit_ref 1.014
_refine_ls_hydrogen_treatment mixed
_refine_ls_matrix_type full
_refine_ls_number_parameters 1214
_refine_ls_number_reflns 16141
_refine_ls_number_restraints 1056
_refine_ls_restrained_S_all 0.982
_refine_ls_R_factor_all 0.1383
_refine_ls_R_factor_gt 0.0804
_refine_ls_shift/su_max 0.001
_refine_ls_shift/su_mean 0.000
_refine_ls_structure_factor_coef Fsqd
_refine_ls_weighting_details 'w=1/[\s^2^(Fo^2^)+(0.0350P)^2^+23.9651P] where P=(Fo^2^+2Fc^2^)/3'
_refine_ls_weighting_scheme calc
_refine_ls_wR_factor_gt 0.1596
_refine_ls_wR_factor_ref 0.1952
_reflns_Friedel_coverage 0.000
_reflns_number_gt 10208
_reflns_number_total 16141
_reflns_threshold_expression 'I > 2\s(I)'
_cod_data_source_file d0cc08180a2.cif
_cod_data_source_block FeH4Ar
_cod_depositor_comments 'Adding full bibliography for 7128186--7128192.cif.'
_cod_database_code 7128188
_shelx_shelxl_version_number 2017/1
_shelx_space_group_comment
;
The symmetry employed for this shelxl refinement is uniquely defined
by the following loop, which should always be used as a source of
symmetry information in preference to the above space-group names.
They are only intended as comments.
;
_shelx_estimated_absorpt_t_min 0.496
_shelx_estimated_absorpt_t_max 0.866

loop_
_space_group_symop_operation_xyz
'x, y, z'
'-x, -y, -z'

loop_
_atom_site_label
_atom_site_type_symbol
_atom_site_fract_x
_atom_site_fract_y
_atom_site_fract_z
_atom_site_U_iso_or_equiv
_atom_site_adp_type
_atom_site_occupancy
_atom_site_site_symmetry_order
_atom_site_calc_flag
_atom_site_refinement_flags_posn
_atom_site_refinement_flags_adp
_atom_site_refinement_flags_occupancy
_atom_site_disorder_assembly
_atom_site_disorder_group
O2W O 1.0258(4) 0.5664(3) 0.2661(3) 0.0596(14) Uani 1 1 d . . . . .
H2WA H 1.025347 0.509485 0.262501 0.089 Uiso 1 1 d R U . . .
H2WB H 1.085487 0.569515 0.245331 0.089 Uiso 1 1 d R U . . .
O3W O 1.1988(3) 0.6139(3) 0.1912(2) 0.0507(12) Uani 1 1 d . . . . .
H3WA H 1.244055 0.640706 0.195982 0.076 Uiso 1 1 d R U . . .
H3WB H 1.231247 0.565815 0.166252 0.076 Uiso 1 1 d R U . . .
O4W O 0.4212(17) 0.9386(19) -0.0153(15) 0.048(5) Uani 0.70(10) 1 d G U P A 1
H4WA H 0.466099 0.911422 0.004397 0.072 Uiso 0.70(10) 1 d G U P A 1
H4WB H 0.363699 0.937589 0.012978 0.072 Uiso 0.70(10) 1 d G U P A 1
O6W O 0.5819(3) 0.6544(3) -0.0435(2) 0.0495(12) Uani 1 1 d . . . . .
H6WA H 0.636315 0.615838 -0.062306 0.074 Uiso 1 1 d R U . . .
H6WB H 0.553536 0.626948 -0.010346 0.074 Uiso 1 1 d R U . . .
Fe1 Fe 0.39147(6) 0.77589(6) 0.21011(4) 0.0240(2) Uani 1 1 d . . . . .
Fe2 Fe 0.01587(6) 0.69274(6) 0.81521(4) 0.0249(2) Uani 1 1 d . . . . .
C1A C -0.0025(4) 0.8820(4) 0.5689(3) 0.0263(11) Uani 1 1 d . . . . .
C2A C 0.0263(4) 0.8854(4) 0.5003(3) 0.0299(12) Uani 1 1 d . . . . .
H2A H -0.018191 0.876009 0.475165 0.036 Uiso 1 1 calc R U . . .
C3A C 0.1194(4) 0.9023(4) 0.4676(3) 0.0296(12) Uani 1 1 d . . . . .
H3A H 0.139517 0.901976 0.420195 0.035 Uiso 1 1 calc R U . . .
C4A C 0.1839(4) 0.9200(4) 0.5046(3) 0.0278(11) Uani 1 1 d . . . . .
C5A C 0.1519(4) 0.9223(4) 0.5734(3) 0.0322(13) Uani 1 1 d . . . . .
H5A H 0.193326 0.937834 0.598877 0.039 Uiso 1 1 calc R U . . .
C6A C 0.0605(4) 0.9024(4) 0.6058(3) 0.0327(13) Uani 1 1 d . . . . .
H6A H 0.040370 0.902679 0.653150 0.039 Uiso 1 1 calc R U . . .
C7A C -0.0988(4) 0.8540(4) 0.6009(3) 0.0286(12) Uani 1 1 d . . . . .
O8A O -0.1714(3) 0.8698(3) 0.5778(2) 0.0420(11) Uani 1 1 d . . . . .
N9A N -0.0973(4) 0.8049(4) 0.6562(3) 0.0382(12) Uani 1 1 d . . . . .
H9A H -0.049372 0.809275 0.674837 0.046 Uiso 1 1 calc R U . . .
C10A C -0.1615(4) 0.7480(4) 0.6877(3) 0.0332(13) Uani 1 1 d . . . . .
C11A C -0.2264(5) 0.7140(5) 0.6609(3) 0.0434(16) Uani 1 1 d . . . . .
H11A H -0.236514 0.733589 0.619112 0.052 Uiso 1 1 calc R U . . .
C12A C -0.2780(5) 0.6494(5) 0.6961(3) 0.0467(17) Uani 1 1 d . . . . .
H12A H -0.324161 0.626623 0.678417 0.056 Uiso 1 1 calc R U . . .
C13A C -0.2621(4) 0.6194(5) 0.7556(3) 0.0384(14) Uani 1 1 d . . . . .
H13A H -0.297640 0.576100 0.778553 0.046 Uiso 1 1 calc R U . . .
C14A C -0.1939(4) 0.6517(4) 0.7835(3) 0.0295(12) Uani 1 1 d . . . . .
C15A C -0.1443(4) 0.7181(4) 0.7497(3) 0.0285(12) Uani 1 1 d . . . . .
O16A O -0.0814(3) 0.7562(3) 0.7711(2) 0.0303(9) Uani 1 1 d . . . . .
C17A C -0.1714(4) 0.6104(4) 0.8448(3) 0.0284(12) Uani 1 1 d . . . . .
O18A O -0.0920(3) 0.6224(3) 0.86042(19) 0.0296(9) Uani 1 1 d . . . . .
O19A O -0.2265(3) 0.5629(3) 0.8789(2) 0.0361(10) Uani 1 1 d . . . . .
C20A C 0.2857(4) 0.9379(4) 0.4742(3) 0.0277(11) Uani 1 1 d . . . . .
O21A O 0.3232(3) 0.9831(3) 0.50663(19) 0.0334(9) Uani 1 1 d . . . . .
N22A N 0.3357(3) 0.8989(3) 0.4126(2) 0.0306(10) Uani 1 1 d . . . . .
H22A H 0.301277 0.871461 0.392530 0.037 Uiso 1 1 calc R U . . .
C23A C 0.4367(4) 0.8966(4) 0.3761(3) 0.0265(11) Uani 1 1 d . . . . .
C24A C 0.5108(4) 0.9120(4) 0.4045(3) 0.0304(12) Uani 1 1 d . . . . .
H24A H 0.495506 0.925099 0.451258 0.036 Uiso 1 1 calc R U . . .
C25A C 0.6068(4) 0.9082(4) 0.3642(3) 0.0340(13) Uani 1 1 d . . . . .
H25A H 0.656822 0.921811 0.382969 0.041 Uiso 1 1 calc R U . . .
C26A C 0.6303(4) 0.8851(4) 0.2976(3) 0.0322(13) Uani 1 1 d . . . . .
H26A H 0.696754 0.883028 0.270765 0.039 Uiso 1 1 calc R U . . .
C27A C 0.5584(4) 0.8641(4) 0.2673(3) 0.0274(11) Uani 1 1 d . . . . .
C28A C 0.4587(4) 0.8731(3) 0.3078(3) 0.0241(11) Uani 1 1 d . . . . .
O29A O 0.3825(3) 0.8620(2) 0.28389(19) 0.0271(8) Uani 1 1 d . . . . .
C30A C 0.5928(4) 0.8310(4) 0.1969(3) 0.0279(12) Uani 1 1 d . . . . .
O31A O 0.5324(3) 0.8020(3) 0.16942(19) 0.0313(9) Uani 1 1 d . . . . .
O32A O 0.6806(3) 0.8301(3) 0.1631(2) 0.0371(10) Uani 1 1 d . . . . .
C1B C 0.3681(4) 0.7192(4) 0.5919(3) 0.0295(12) Uani 1 1 d . . . . .
C2B C 0.3395(4) 0.6346(4) 0.5982(3) 0.0324(13) Uani 1 1 d . . . . .
H2B H 0.307990 0.616548 0.641159 0.039 Uiso 1 1 calc R U . . .
C3B C 0.3565(4) 0.5771(4) 0.5428(3) 0.0306(12) Uani 1 1 d . . . . .
H3B H 0.337886 0.519096 0.547702 0.037 Uiso 1 1 calc R U . . .
C4B C 0.4009(4) 0.6034(4) 0.4793(3) 0.0275(11) Uani 1 1 d . . . . .
C5B C 0.4285(4) 0.6878(4) 0.4729(3) 0.0308(12) Uani 1 1 d . . . . .
H5B H 0.458910 0.706282 0.429930 0.037 Uiso 1 1 calc R U . . .
C6B C 0.4122(4) 0.7450(4) 0.5285(3) 0.0316(12) Uani 1 1 d . . . . .
H6B H 0.431313 0.802742 0.523515 0.038 Uiso 1 1 calc R U . . .
C7B C 0.3596(4) 0.7801(4) 0.6513(3) 0.0314(12) Uani 1 1 d . . . . .
O8B O 0.4270(3) 0.8192(3) 0.6534(2) 0.0477(12) Uani 1 1 d . . . . .
N9B N 0.2748(3) 0.7870(3) 0.7013(2) 0.0322(11) Uani 1 1 d . . . . .
H9B H 0.232408 0.755601 0.693682 0.039 Uiso 1 1 calc R U . . .
C10B C 0.2430(4) 0.8359(4) 0.7634(3) 0.0264(11) Uani 1 1 d . . . . .
C11B C 0.1489(4) 0.8220(4) 0.8018(3) 0.0262(11) Uani 1 1 d . . . . .
C12B C 0.1049(4) 0.8658(4) 0.8661(3) 0.0255(11) Uani 1 1 d . . . . .
C13B C 0.1565(4) 0.9253(4) 0.8882(3) 0.0293(12) Uani 1 1 d . . . . .
H13B H 0.126848 0.958207 0.930289 0.035 Uiso 1 1 calc R U . . .
C14B C 0.2484(4) 0.9371(4) 0.8504(3) 0.0359(14) Uani 1 1 d . . . . .
H14B H 0.282368 0.975731 0.867637 0.043 Uiso 1 1 calc R U . . .
C15B C 0.2924(4) 0.8933(4) 0.7875(3) 0.0345(13) Uani 1 1 d . . . . .
H15B H 0.355425 0.902548 0.761384 0.041 Uiso 1 1 calc R U . . .
O16B O 0.1076(3) 0.7680(3) 0.77244(19) 0.0301(9) Uani 1 1 d . . . . .
C17B C 0.0067(4) 0.8530(4) 0.9090(3) 0.0250(11) Uani 1 1 d . . . . .
O18B O -0.0333(3) 0.7897(3) 0.89227(19) 0.0282(8) Uani 1 1 d . . . . .
O19B O -0.0367(3) 0.9037(3) 0.9613(2) 0.0339(9) Uani 1 1 d . . . . .
C20B C 0.4209(4) 0.5355(4) 0.4213(3) 0.0270(11) Uani 1 1 d . . . . .
O21B O 0.4156(3) 0.4545(3) 0.4299(2) 0.0360(10) Uani 1 1 d . . . . .
N22B N 0.4453(4) 0.5691(3) 0.3598(2) 0.0309(10) Uani 1 1 d . . . . .
H22B H 0.447367 0.627933 0.358937 0.037 Uiso 1 1 calc R U . . .
C23B C 0.4678(4) 0.5226(4) 0.2973(3) 0.0285(11) Uani 1 1 d . . . . .
C24B C 0.4578(4) 0.5820(4) 0.2439(3) 0.0236(10) Uani 1 1 d . . . . .
C25B C 0.4770(4) 0.5417(4) 0.1801(3) 0.0260(11) Uani 1 1 d . . . . .
C26B C 0.5090(4) 0.4454(4) 0.1694(3) 0.0303(12) Uani 1 1 d . . . . .
H26B H 0.521169 0.418322 0.125839 0.036 Uiso 1 1 calc R U . . .
C27B C 0.5232(4) 0.3889(4) 0.2210(3) 0.0323(12) Uani 1 1 d . . . . .
H27B H 0.547293 0.323909 0.212542 0.039 Uiso 1 1 calc R U . . .
C28B C 0.5018(4) 0.4280(4) 0.2849(3) 0.0310(12) Uani 1 1 d . . . . .
H28B H 0.510562 0.389482 0.320575 0.037 Uiso 1 1 calc R U . . .
O29B O 0.4335(3) 0.6719(3) 0.26073(19) 0.0294(8) Uani 1 1 d . . . . .
C30B C 0.4653(4) 0.5977(4) 0.1217(3) 0.0275(11) Uani 1 1 d . . . . .
O31B O 0.4216(3) 0.6845(3) 0.13159(19) 0.0305(9) Uani 1 1 d . . . . .
O32B O 0.4939(3) 0.5594(3) 0.0645(2) 0.0390(10) Uani 1 1 d . . . . .
C1C C 0.1112(4) 0.5382(4) 0.5167(3) 0.0265(11) Uani 1 1 d . . . . .
C2C C 0.1651(4) 0.5281(4) 0.4497(3) 0.0312(12) Uani 1 1 d . . . . .
H2C H 0.223420 0.479500 0.434672 0.037 Uiso 1 1 calc R U . . .
C3C C 0.1333(4) 0.5895(4) 0.4047(3) 0.0317(12) Uani 1 1 d . . . . .
H3C H 0.171873 0.584482 0.359325 0.038 Uiso 1 1 calc R U . . .
C4C C 0.0459(4) 0.6578(4) 0.4258(3) 0.0281(11) Uani 1 1 d . . . . .
C5C C -0.0111(4) 0.6636(4) 0.4914(3) 0.0282(12) Uani 1 1 d . . . . .
H5C H -0.073064 0.708236 0.505323 0.034 Uiso 1 1 calc R U . . .
C6C C 0.0213(4) 0.6046(4) 0.5375(3) 0.0279(12) Uani 1 1 d . . . . .
H6C H -0.017599 0.609727 0.582849 0.033 Uiso 1 1 calc R U . . .
C7C C 0.1558(4) 0.4752(4) 0.5629(3) 0.0264(11) Uani 1 1 d . . . . .
O8C O 0.2108(3) 0.3992(3) 0.5414(2) 0.0346(9) Uani 1 1 d . . . . .
N9C N 0.1383(3) 0.5077(3) 0.6256(2) 0.0290(10) Uani 1 1 d . . . . .
H9C H 0.088189 0.556354 0.639056 0.035 Uiso 1 1 calc R U . . .
C10C C 0.1912(4) 0.4728(4) 0.6736(3) 0.0249(11) Uani 1 1 d . . . . .
C11C C 0.1575(4) 0.5267(4) 0.7346(3) 0.0252(11) Uani 1 1 d . . . . .
C12C C 0.2143(4) 0.5054(4) 0.7823(3) 0.0264(11) Uani 1 1 d . . . . .
C13C C 0.2983(4) 0.4296(4) 0.7674(3) 0.0305(12) Uani 1 1 d . . . . .
H13C H 0.336973 0.415276 0.798634 0.037 Uiso 1 1 calc R U . . .
C14C C 0.3256(4) 0.3761(4) 0.7091(3) 0.0312(12) Uani 1 1 d . . . . .
H14C H 0.381104 0.324275 0.700979 0.037 Uiso 1 1 calc R U . . .
C15C C 0.2709(4) 0.3985(4) 0.6611(3) 0.0304(12) Uani 1 1 d . . . . .
H15C H 0.289582 0.361918 0.620515 0.037 Uiso 1 1 calc R U . . .
O16C O 0.0751(3) 0.5945(3) 0.74362(19) 0.0299(9) Uani 1 1 d . . . . .
C17C C 0.1882(4) 0.5565(4) 0.8473(3) 0.0287(11) Uani 1 1 d . . . . .
O18C O 0.1117(3) 0.6241(3) 0.86496(19) 0.0296(8) Uani 1 1 d . . . . .
O19C O 0.2430(3) 0.5313(3) 0.8867(2) 0.0346(9) Uani 1 1 d . . . . .
C20C C 0.0107(4) 0.7307(4) 0.3813(3) 0.0283(12) Uani 1 1 d . . . . .
O21C O -0.0790(3) 0.7680(3) 0.3920(2) 0.0413(11) Uani 1 1 d . . . . .
O1W O 0.0782(3) 0.8849(3) 1.0527(2) 0.0455(11) Uani 1 1 d . . . . .
H1WA H 0.099548 0.933465 1.056064 0.068 Uiso 1 1 d R U . . .
H1WB H 0.047898 0.895261 1.022285 0.068 Uiso 1 1 d R U . . .
N22C N 0.0842(3) 0.7559(3) 0.3334(2) 0.0288(10) Uani 1 1 d . . . . .
H22C H 0.145422 0.722069 0.328597 0.035 Uiso 1 1 calc R U . . .
C23C C 0.0762(4) 0.8294(4) 0.2900(3) 0.0244(11) Uani 1 1 d . . . . .
C24C C 0.1681(4) 0.8349(3) 0.2432(3) 0.0244(11) Uani 1 1 d . . . . .
C25C C 0.1668(4) 0.9067(4) 0.1981(3) 0.0257(11) Uani 1 1 d . . . . .
C26C C 0.0751(4) 0.9698(4) 0.2017(3) 0.0315(13) Uani 1 1 d . . . . .
H26C H 0.074017 1.018769 0.172003 0.038 Uiso 1 1 calc R U . . .
C27C C -0.0125(4) 0.9621(4) 0.2471(3) 0.0332(13) Uani 1 1 d . . . . .
H27C H -0.073609 1.005107 0.247989 0.040 Uiso 1 1 calc R U . . .
C28C C -0.0133(4) 0.8919(4) 0.2922(3) 0.0319(13) Uani 1 1 d . . . . .
H28C H -0.074152 0.887129 0.323857 0.038 Uiso 1 1 calc R U . . .
O29C O 0.2487(3) 0.7696(2) 0.24305(19) 0.0269(8) Uani 1 1 d . . . . .
C30C C 0.2571(4) 0.9146(4) 0.1452(3) 0.0280(11) Uani 1 1 d . . . . .
O31C O 0.3459(3) 0.8768(3) 0.15118(19) 0.0303(9) Uani 1 1 d . . . . .
O32C O 0.2478(3) 0.9563(3) 0.0943(2) 0.0392(10) Uani 1 1 d . . . . .
C1D C 0.2899(4) 0.6877(4) -0.0026(3) 0.0327(13) Uani 1 1 d . . . . .
N2D N 0.2294(4) 0.7150(4) -0.0421(3) 0.0473(14) Uani 1 1 d . . . . .
H2DA H 0.224341 0.675366 -0.071686 0.057 Uiso 1 1 calc R U . . .
H2DB H 0.194524 0.772528 -0.038590 0.057 Uiso 1 1 calc R U . . .
N3D N 0.3416(4) 0.6021(3) -0.0081(3) 0.0395(12) Uani 1 1 d . . . . .
H3DA H 0.380900 0.583773 0.018172 0.047 Uiso 1 1 calc R U . . .
H3DB H 0.336961 0.562781 -0.038002 0.047 Uiso 1 1 calc R U . . .
N4D N 0.2957(4) 0.7479(3) 0.0420(3) 0.0417(13) Uani 1 1 d . . . . .
H4DA H 0.334776 0.730569 0.068609 0.050 Uiso 1 1 calc R U . . .
H4DB H 0.260565 0.805311 0.045142 0.050 Uiso 1 1 calc R U . . .
C1E C 0.3497(4) 0.2025(4) 0.4669(3) 0.0276(12) Uani 1 1 d . . . . .
N2E N 0.3703(4) 0.2827(3) 0.4480(3) 0.0361(12) Uani 1 1 d . . . . .
H2EA H 0.422339 0.284499 0.413885 0.043 Uiso 1 1 calc R U . . .
H2EB H 0.332099 0.334336 0.469485 0.043 Uiso 1 1 calc R U . . .
N3E N 0.4075(4) 0.1253(3) 0.4345(3) 0.0424(13) Uani 1 1 d . . . . .
H3EA H 0.459352 0.127617 0.400380 0.051 Uiso 1 1 calc R U . . .
H3EB H 0.394078 0.071626 0.446871 0.051 Uiso 1 1 calc R U . . .
N4E N 0.2710(4) 0.1988(4) 0.5177(3) 0.0364(12) Uani 1 1 d . . . . .
H4EA H 0.231940 0.250163 0.539176 0.044 Uiso 1 1 calc R U . . .
H4EB H 0.257838 0.144965 0.530037 0.044 Uiso 1 1 calc R U . . .
C1F C 0.7086(4) 0.8291(4) -0.0115(3) 0.0320(12) Uani 1 1 d . . . . .
N2F N 0.6203(4) 0.8099(4) 0.0208(3) 0.0396(13) Uani 1 1 d . . . . .
H2FA H 0.5986(13) 0.8203(6) 0.061(2) 0.047 Uiso 1 1 calc R U . . .
H2FB H 0.5886(18) 0.7880(12) 0.0003(11) 0.047 Uiso 1 1 calc R U . . .
N3F N 0.7607(4) 0.8647(4) 0.0213(3) 0.0401(13) Uani 1 1 d . . . . .
H3FA H 0.817068 0.879901 -0.000534 0.048 Uiso 1 1 calc R U . . .
H3FB H 0.739276 0.873360 0.065053 0.048 Uiso 1 1 calc R U . . .
N4F N 0.7404(4) 0.8159(4) -0.0773(3) 0.0393(12) Uani 1 1 d . . . . .
H4FA H 0.796650 0.830954 -0.099330 0.047 Uiso 1 1 calc R U . . .
H4FB H 0.705217 0.792026 -0.098977 0.047 Uiso 1 1 calc R U . . .
C1G C 0.9403(4) 0.7645(4) 0.1755(3) 0.0343(13) Uani 1 1 d . . . . .
N2G N 0.8956(4) 0.7141(4) 0.2220(3) 0.0454(14) Uani 1 1 d . . . . .
H2GA H 0.932027 0.667542 0.237411 0.055 Uiso 1 1 calc R U . . .
H2GB H 0.829496 0.727359 0.237423 0.055 Uiso 1 1 calc R U . . .
N3G N 1.0391(3) 0.7461(4) 0.1517(3) 0.0372(12) Uani 1 1 d . . . . .
H3GA H 1.067613 0.780410 0.121103 0.045 Uiso 1 1 calc R U . . .
H3GB H 1.076609 0.699462 0.166324 0.045 Uiso 1 1 calc R U . . .
N4G N 0.8844(4) 0.8348(4) 0.1533(3) 0.0478(14) Uani 1 1 d . . . . .
H4GA H 0.913204 0.868899 0.122685 0.057 Uiso 1 1 calc R U . . .
H4GB H 0.818324 0.847331 0.169061 0.057 Uiso 1 1 calc R U . . .
C1H C 0.0326(4) 0.5747(4) 1.0444(3) 0.0301(12) Uani 1 1 d . . . . .
N2H N -0.0213(4) 0.5577(3) 1.1039(2) 0.0349(11) Uani 1 1 d . . . . .
H2HA H 0.006927 0.518548 1.129035 0.042 Uiso 1 1 calc R U . . .
H2HB H -0.085412 0.585614 1.118411 0.042 Uiso 1 1 calc R U . . .
N3H N 0.1289(4) 0.5322(4) 1.0233(3) 0.0377(12) Uani 1 1 d . . . . .
H3HA H 0.156552 0.493174 1.048726 0.045 Uiso 1 1 calc R U . . .
H3HB H 0.165372 0.543093 0.983797 0.045 Uiso 1 1 calc R U . . .
N4H N -0.0096(4) 0.6358(4) 1.0070(3) 0.0385(12) Uani 1 1 d . . . . .
H4HA H -0.076(3) 0.6659(15) 1.0224(8) 0.046 Uiso 1 1 calc R U . . .
H4HB H 0.0277(18) 0.6475(7) 0.966(2) 0.046 Uiso 1 1 calc R U . . .
O7W O 0.7805(3) 0.6591(3) 0.0868(2) 0.0470(12) Uani 1 1 d . . . . .
N2AA N 0.5821(6) 0.8349(5) -0.2150(6) 0.070(3) Uani 0.782(11) 1 d . . P B 1
H2A1 H 0.613201 0.796366 -0.249980 0.084 Uiso 0.782(11) 1 calc R U P B 1
H2A2 H 0.538403 0.818089 -0.181099 0.084 Uiso 0.782(11) 1 calc R U P B 1
C1AA C 0.6010(8) 0.9176(7) -0.2135(7) 0.048(2) Uani 0.782(11) 1 d . . P B 1
N3AA N 0.5506(7) 0.9756(6) -0.1597(5) 0.048(2) Uani 0.782(11) 1 d . . P B 1
H3AA H 0.561070 1.031689 -0.157865 0.057 Uiso 0.782(11) 1 calc R U P B 1
H3AB H 0.507155 0.957193 -0.126322 0.057 Uiso 0.782(11) 1 calc R U P B 1
N4AA N 0.6655(6) 0.9450(6) -0.2630(6) 0.056(3) Uani 0.782(11) 1 d . . P B 1
H4AA H 0.697491 0.907621 -0.298477 0.068 Uiso 0.782(11) 1 calc R U P B 1
H4AB H 0.676891 1.000698 -0.260818 0.068 Uiso 0.782(11) 1 calc R U P B 1
C1BB C 0.576(3) 0.924(3) -0.172(3) 0.048(2) Uani 0.218(11) 1 d . U P B 2
N3BB N 0.527(3) 0.989(2) -0.124(2) 0.052(7) Uani 0.218(11) 1 d . U P B 2
H3BA H 0.536611 1.045276 -0.128830 0.062 Uiso 0.218(11) 1 calc R U P B 2
H3BB H 0.483673 0.975712 -0.088319 0.062 Uiso 0.218(11) 1 calc R U P B 2
N4BB N 0.639(3) 0.942(2) -0.2243(18) 0.060(8) Uani 0.218(11) 1 d . U P B 2
H4BA H 0.649695 0.997904 -0.229318 0.072 Uiso 0.218(11) 1 calc R U P B 2
H4BB H 0.671891 0.897668 -0.255515 0.072 Uiso 0.218(11) 1 calc R U P B 2
H7WA H 0.726920 0.701700 0.108309 0.090 Uiso 1 1 d R U . . .
H7WB H 0.738901 0.612703 0.091079 0.090 Uiso 1 1 d R U . . .
O5W O 0.4629(6) 0.7813(5) -0.0987(4) 0.0272(16) Uani 0.5 1 d G U P C 1
H5WA H 0.435699 0.828847 -0.070435 0.041 Uiso 0.5 1 d G U P C 1
H5WB H 0.517452 0.750524 -0.089898 0.041 Uiso 0.5 1 d G U P C 1
O4X O 0.429(5) 0.946(4) 0.002(3) 0.058(10) Uani 0.30(10) 1 d G U P A 2
H4XA H 0.413280 0.972886 -0.032028 0.087 Uiso 0.30(10) 1 d G U P A 2
H4XB H 0.375129 0.964940 0.035398 0.087 Uiso 0.30(10) 1 d G U P A 2
N2BB N 0.561(2) 0.8319(15) -0.1558(17) 0.043(5) Uani 0.218(11) 1 d . U P B 2
H2B1 H 0.595631 0.784146 -0.183338 0.052 Uiso 0.218(11) 1 calc R U P B 2
H2B2 H 0.516387 0.823790 -0.118795 0.052 Uiso 0.218(11) 1 calc R U P B 2

loop_
_atom_site_aniso_label
_atom_site_aniso_U_11
_atom_site_aniso_U_22
_atom_site_aniso_U_33
_atom_site_aniso_U_23
_atom_site_aniso_U_13
_atom_site_aniso_U_12
O2W 0.040(3) 0.051(3) 0.085(4) 0.010(3) -0.009(3) -0.015(2)
O3W 0.036(3) 0.041(3) 0.076(4) -0.006(2) -0.013(2) -0.012(2)
O4W 0.038(5) 0.055(6) 0.050(11) 0.000(6) -0.005(6) -0.016(4)
O6W 0.039(3) 0.052(3) 0.053(3) -0.009(2) 0.000(2) -0.014(2)
Fe1 0.0161(4) 0.0260(4) 0.0278(5) -0.0012(3) -0.0034(4) -0.0035(3)
Fe2 0.0179(4) 0.0266(4) 0.0291(5) -0.0005(4) -0.0042(4) -0.0051(3)
C1A 0.015(2) 0.028(3) 0.032(3) 0.000(2) -0.003(2) -0.003(2)
C2A 0.025(3) 0.030(3) 0.033(3) 0.000(2) -0.006(2) -0.004(2)
C3A 0.031(3) 0.026(3) 0.031(3) 0.002(2) -0.006(2) -0.008(2)
C4A 0.021(3) 0.026(3) 0.032(3) -0.002(2) -0.002(2) -0.003(2)
C5A 0.022(3) 0.040(3) 0.034(3) -0.004(3) -0.004(2) -0.010(2)
C6A 0.025(3) 0.043(3) 0.029(3) -0.001(3) -0.002(2) -0.011(3)
C7A 0.020(3) 0.028(3) 0.036(3) -0.003(2) -0.004(2) -0.006(2)
O8A 0.026(2) 0.046(3) 0.058(3) 0.012(2) -0.016(2) -0.0103(19)
N9A 0.025(3) 0.056(3) 0.043(3) 0.014(2) -0.013(2) -0.024(2)
C10A 0.022(3) 0.050(4) 0.030(3) 0.005(3) -0.003(2) -0.018(3)
C11A 0.031(3) 0.069(4) 0.041(4) 0.011(3) -0.016(3) -0.027(3)
C12A 0.041(4) 0.068(5) 0.042(4) 0.008(3) -0.013(3) -0.032(3)
C13A 0.029(3) 0.050(4) 0.041(3) 0.007(3) -0.009(3) -0.021(3)
C14A 0.022(3) 0.034(3) 0.030(3) 0.000(2) -0.001(2) -0.011(2)
C15A 0.020(3) 0.029(3) 0.035(3) -0.002(2) -0.004(2) -0.008(2)
O16A 0.028(2) 0.028(2) 0.041(2) 0.0044(17) -0.0150(18) -0.0132(16)
C17A 0.020(3) 0.032(3) 0.031(3) 0.000(2) -0.001(2) -0.010(2)
O18A 0.0207(19) 0.029(2) 0.039(2) 0.0031(17) -0.0064(16) -0.0073(16)
O19A 0.030(2) 0.038(2) 0.043(3) 0.0063(18) -0.0064(19) -0.0164(18)
C20A 0.027(3) 0.025(3) 0.031(3) 0.000(2) -0.008(2) -0.006(2)
O21A 0.031(2) 0.038(2) 0.030(2) -0.0051(17) -0.0005(17) -0.0156(18)
N22A 0.022(2) 0.034(3) 0.037(3) -0.004(2) -0.0064(19) -0.011(2)
C23A 0.019(2) 0.026(3) 0.033(3) 0.001(2) -0.004(2) -0.006(2)
C24A 0.021(3) 0.032(3) 0.037(3) -0.001(2) -0.010(2) -0.001(2)
C25A 0.020(3) 0.042(3) 0.040(3) -0.001(3) -0.010(2) -0.005(2)
C26A 0.017(3) 0.040(3) 0.039(3) -0.002(3) -0.008(2) -0.005(2)
C27A 0.020(3) 0.029(3) 0.035(3) 0.005(2) -0.009(2) -0.007(2)
C28A 0.017(2) 0.020(2) 0.034(3) 0.002(2) -0.007(2) -0.001(2)
O29A 0.0138(17) 0.031(2) 0.035(2) -0.0058(16) -0.0042(15) -0.0037(15)
C30A 0.011(2) 0.032(3) 0.040(3) -0.001(2) -0.004(2) -0.006(2)
O31A 0.0192(19) 0.040(2) 0.033(2) -0.0014(17) -0.0032(16) -0.0084(17)
O32A 0.0196(19) 0.050(3) 0.039(2) -0.0062(19) 0.0004(17) -0.0115(18)
C1B 0.020(3) 0.032(3) 0.032(3) -0.003(2) -0.002(2) -0.003(2)
C2B 0.029(3) 0.038(3) 0.027(3) 0.002(2) -0.002(2) -0.010(2)
C3B 0.027(3) 0.034(3) 0.028(3) 0.004(2) -0.004(2) -0.007(2)
C4B 0.023(3) 0.028(3) 0.031(3) 0.003(2) -0.007(2) -0.003(2)
C5B 0.028(3) 0.034(3) 0.026(3) 0.002(2) 0.001(2) -0.007(2)
C6B 0.029(3) 0.032(3) 0.031(3) 0.000(2) -0.003(2) -0.009(2)
C7B 0.024(3) 0.035(3) 0.033(3) 0.001(2) -0.001(2) -0.011(2)
O8B 0.033(2) 0.066(3) 0.044(3) -0.012(2) 0.006(2) -0.032(2)
N9B 0.018(2) 0.043(3) 0.035(3) -0.005(2) -0.0028(19) -0.012(2)
C10B 0.018(3) 0.030(3) 0.031(3) -0.001(2) -0.006(2) -0.007(2)
C11B 0.021(3) 0.029(3) 0.031(3) 0.004(2) -0.010(2) -0.007(2)
C12B 0.020(3) 0.026(3) 0.032(3) 0.003(2) -0.010(2) -0.007(2)
C13B 0.026(3) 0.028(3) 0.034(3) -0.006(2) -0.008(2) -0.008(2)
C14B 0.028(3) 0.039(3) 0.044(3) -0.005(3) -0.007(3) -0.016(3)
C15B 0.026(3) 0.038(3) 0.041(3) -0.003(3) -0.005(2) -0.014(3)
O16B 0.024(2) 0.038(2) 0.028(2) -0.0031(16) -0.0025(16) -0.0117(17)
C17B 0.021(3) 0.027(3) 0.028(3) 0.000(2) -0.007(2) -0.007(2)
O18B 0.0222(19) 0.032(2) 0.031(2) -0.0013(16) -0.0047(16) -0.0090(16)
O19B 0.027(2) 0.037(2) 0.034(2) -0.0076(17) 0.0003(17) -0.0101(17)
C20B 0.018(3) 0.031(3) 0.029(3) 0.001(2) -0.004(2) -0.002(2)
O21B 0.039(2) 0.030(2) 0.039(2) 0.0025(17) -0.0066(19) -0.0105(18)
N22B 0.035(3) 0.031(2) 0.028(2) 0.0009(19) -0.008(2) -0.010(2)
C23B 0.022(3) 0.033(3) 0.028(3) 0.000(2) -0.005(2) -0.005(2)
C24B 0.012(2) 0.026(2) 0.031(3) 0.001(2) -0.006(2) -0.001(2)
C25B 0.016(3) 0.031(3) 0.028(3) -0.001(2) -0.001(2) -0.002(2)
C26B 0.024(3) 0.031(3) 0.033(3) -0.003(2) -0.003(2) -0.006(2)
C27B 0.027(3) 0.030(3) 0.038(3) 0.001(2) -0.005(3) -0.006(2)
C28B 0.024(3) 0.032(3) 0.036(3) 0.004(2) -0.009(2) -0.003(2)
O29B 0.028(2) 0.0291(19) 0.031(2) -0.0041(16) -0.0079(17) -0.0042(16)
C30B 0.018(3) 0.031(3) 0.030(3) -0.007(2) -0.004(2) -0.002(2)
O31B 0.031(2) 0.0285(19) 0.031(2) -0.0021(16) -0.0094(17) -0.0023(16)
O32B 0.047(3) 0.041(2) 0.024(2) -0.0030(17) -0.0083(19) 0.000(2)
C1C 0.027(3) 0.024(3) 0.030(3) 0.002(2) -0.009(2) -0.006(2)
C2C 0.029(3) 0.030(3) 0.031(3) 0.001(2) -0.007(2) 0.000(2)
C3C 0.026(3) 0.035(3) 0.029(3) -0.001(2) -0.002(2) -0.002(2)
C4C 0.027(3) 0.026(3) 0.030(3) 0.005(2) -0.007(2) -0.006(2)
C5C 0.022(3) 0.028(3) 0.033(3) 0.005(2) -0.005(2) -0.004(2)
C6C 0.022(3) 0.030(3) 0.029(3) 0.000(2) -0.004(2) -0.006(2)
C7C 0.020(3) 0.025(3) 0.030(3) 0.000(2) -0.002(2) -0.003(2)
O8C 0.040(2) 0.029(2) 0.032(2) -0.0029(16) -0.0109(19) 0.0012(17)
N9C 0.024(2) 0.031(2) 0.028(2) -0.0006(19) -0.0071(19) 0.0037(19)
C10C 0.019(3) 0.027(3) 0.026(3) 0.003(2) -0.004(2) -0.003(2)
C11C 0.020(3) 0.027(3) 0.030(3) 0.001(2) -0.005(2) -0.009(2)
C12C 0.016(2) 0.033(3) 0.029(3) 0.004(2) -0.003(2) -0.006(2)
C13C 0.022(3) 0.037(3) 0.030(3) 0.005(2) -0.005(2) -0.005(2)
C14C 0.021(3) 0.036(3) 0.032(3) 0.000(2) -0.007(2) 0.002(2)
C15C 0.025(3) 0.030(3) 0.033(3) -0.002(2) -0.007(2) -0.002(2)
O16C 0.0219(19) 0.033(2) 0.033(2) -0.0021(16) -0.0080(16) -0.0016(16)
C17C 0.019(3) 0.032(3) 0.034(3) 0.003(2) -0.003(2) -0.009(2)
O18C 0.025(2) 0.034(2) 0.029(2) -0.0011(16) -0.0070(16) -0.0058(16)
O19C 0.027(2) 0.044(2) 0.034(2) -0.0014(18) -0.0115(18) -0.0058(18)
C20C 0.019(2) 0.033(3) 0.028(3) 0.001(2) 0.000(2) -0.005(2)
O21C 0.020(2) 0.051(3) 0.045(3) 0.015(2) -0.0026(18) -0.0004(18)
O1W 0.059(3) 0.039(2) 0.043(3) 0.005(2) -0.019(2) -0.014(2)
N22C 0.016(2) 0.026(2) 0.040(3) 0.0040(19) -0.0030(19) 0.0004(18)
C23C 0.017(2) 0.025(3) 0.029(3) 0.001(2) -0.005(2) -0.002(2)
C24C 0.015(2) 0.020(2) 0.036(3) -0.003(2) -0.006(2) -0.0016(19)
C25C 0.019(2) 0.028(3) 0.030(3) 0.002(2) -0.005(2) -0.005(2)
C26C 0.029(3) 0.025(3) 0.037(3) 0.002(2) -0.007(2) 0.000(2)
C27C 0.023(3) 0.031(3) 0.040(4) 0.000(2) -0.007(2) 0.004(2)
C28C 0.024(3) 0.032(3) 0.035(3) 0.002(2) -0.003(2) -0.002(2)
O29C 0.0185(18) 0.0265(19) 0.035(2) 0.0038(16) -0.0066(16) -0.0041(15)
C30C 0.025(3) 0.031(3) 0.029(3) 0.003(2) -0.006(2) -0.009(2)
O31C 0.0215(19) 0.035(2) 0.034(2) 0.0031(17) -0.0060(16) -0.0068(16)
O32C 0.032(2) 0.047(3) 0.036(2) 0.0135(19) -0.0062(19) -0.0071(19)
C1D 0.026(3) 0.035(3) 0.036(3) 0.001(2) -0.008(2) -0.005(2)
N2D 0.056(4) 0.042(3) 0.051(4) 0.000(3) -0.030(3) -0.009(3)
N3D 0.033(3) 0.030(2) 0.049(3) -0.003(2) -0.007(2) 0.000(2)
N4D 0.047(3) 0.032(3) 0.046(3) -0.007(2) -0.022(3) 0.001(2)
C1E 0.014(2) 0.028(3) 0.039(3) 0.000(2) -0.005(2) -0.003(2)
N2E 0.027(3) 0.025(2) 0.051(3) 0.002(2) -0.003(2) -0.005(2)
N3E 0.030(3) 0.024(2) 0.064(4) -0.001(2) 0.004(2) -0.006(2)
N4E 0.026(3) 0.035(3) 0.044(3) -0.002(2) 0.001(2) -0.009(2)
C1F 0.026(3) 0.029(3) 0.038(3) -0.002(2) -0.006(2) -0.003(2)
N2F 0.023(3) 0.051(3) 0.042(3) -0.002(2) -0.004(2) -0.008(2)
N3F 0.031(3) 0.050(3) 0.041(3) -0.002(2) -0.005(2) -0.018(2)
N4F 0.028(3) 0.048(3) 0.039(3) -0.003(2) -0.004(2) -0.009(2)
C1G 0.025(3) 0.036(3) 0.042(4) -0.003(2) -0.006(2) -0.012(2)
N2G 0.036(3) 0.041(3) 0.056(4) 0.001(3) -0.004(3) -0.012(2)
N3G 0.023(2) 0.040(3) 0.050(3) 0.004(2) -0.009(2) -0.011(2)
N4G 0.026(3) 0.052(3) 0.065(4) 0.012(3) -0.013(3) -0.008(2)
C1H 0.031(3) 0.025(3) 0.034(3) 0.000(2) -0.007(2) -0.008(2)
N2H 0.031(3) 0.033(3) 0.035(3) 0.003(2) -0.002(2) -0.004(2)
N3H 0.029(3) 0.049(3) 0.033(3) 0.005(2) -0.005(2) -0.007(2)
N4H 0.034(3) 0.041(3) 0.037(3) 0.008(2) -0.006(2) -0.007(2)
O7W 0.032(2) 0.041(3) 0.057(3) 0.002(2) 0.001(2) -0.002(2)
N2AA 0.060(6) 0.029(4) 0.107(9) -0.002(4) 0.006(5) -0.015(4)
C1AA 0.029(5) 0.025(4) 0.088(7) 0.003(4) -0.018(5) -0.001(3)
N3AA 0.036(5) 0.025(4) 0.082(7) 0.008(4) -0.015(5) -0.011(4)
N4AA 0.041(5) 0.031(4) 0.089(7) 0.003(4) -0.008(4) -0.005(3)
C1BB 0.029(5) 0.025(4) 0.088(7) 0.003(4) -0.018(5) -0.001(3)
N3BB 0.027(12) 0.029(9) 0.093(14) -0.003(10) -0.006(12) -0.005(9)
N4BB 0.048(15) 0.021(12) 0.092(13) 0.000(10) -0.004(10) 0.012(10)
O5W 0.032(4) 0.021(4) 0.023(4) -0.004(3) -0.007(3) 0.003(3)
O4X 0.055(14) 0.044(14) 0.06(2) 0.005(14) -0.006(14) 0.011(12)
N2BB 0.040(10) 0.023(7) 0.066(12) -0.004(8) -0.024(9) 0.006(7)

loop_
_atom_type_symbol
_atom_type_description
_atom_type_scat_dispersion_real
_atom_type_scat_dispersion_imag
_atom_type_scat_source
C C 0.0181 0.0091 'International Tables Vol C Tables 4.2.6.8 and 6.1.1.4'
H H 0.0000 0.0000 'International Tables Vol C Tables 4.2.6.8 and 6.1.1.4'
Fe Fe -1.1336 3.1974 'International Tables Vol C Tables 4.2.6.8 and 6.1.1.4'
N N 0.0311 0.0180 'International Tables Vol C Tables 4.2.6.8 and 6.1.1.4'
O O 0.0492 0.0322 'International Tables Vol C Tables 4.2.6.8 and 6.1.1.4'

loop_
_geom_angle_atom_site_label_1
_geom_angle_atom_site_label_2
_geom_angle_atom_site_label_3
_geom_angle
_geom_angle_site_symmetry_1
_geom_angle_site_symmetry_3
_geom_angle_publ_flag
H2WA O2W H2WB 104.5 . . ?
H3WA O3W H3WB 104.5 . . ?
H4WA O4W H4WB 104.5 . . ?
H6WA O6W H6WB 104.5 . . ?
O29B Fe1 O29A 90.36(16) . . ?
O29B Fe1 O29C 91.96(16) . . ?
O29A Fe1 O29C 93.19(15) . . ?
O29B Fe1 O31B 87.43(16) . . ?
O29A Fe1 O31B 172.08(15) . . ?
O29C Fe1 O31B 94.48(16) . . ?
O29B Fe1 O31C 174.91(16) . . ?
O29A Fe1 O31C 94.65(16) . . ?
O29C Fe1 O31C 86.83(15) . . ?
O31B Fe1 O31C 87.74(16) . . ?
O29B Fe1 O31A 97.04(16) . . ?
O29A Fe1 O31A 85.34(15) . . ?
O29C Fe1 O31A 170.88(16) . . ?
O31B Fe1 O31A 87.39(16) . . ?
O31C Fe1 O31A 84.33(15) . . ?
O16A Fe2 O16B 89.80(16) . . ?
O16A Fe2 O16C 93.12(16) . . ?
O16B Fe2 O16C 92.15(16) . . ?
O16A Fe2 O18C 176.93(16) . . ?
O16B Fe2 O18C 93.09(16) . . ?
O16C Fe2 O18C 87.80(16) . . ?
O16A Fe2 O18B 92.22(16) . . ?
O16B Fe2 O18B 86.49(15) . . ?
O16C Fe2 O18B 174.49(16) . . ?
O18C Fe2 O18B 86.95(15) . . ?
O16A Fe2 O18A 85.79(15) . . ?
O16B Fe2 O18A 174.92(16) . . ?
O16C Fe2 O18A 90.61(16) . . ?
O18C Fe2 O18A 91.28(15) . . ?
O18B Fe2 O18A 91.16(15) . . ?
C2A C1A C6A 119.1(5) . . ?
C2A C1A C7A 118.4(5) . . ?
C6A C1A C7A 122.5(5) . . ?
C1A C2A C3A 120.8(5) . . ?
C1A C2A H2A 119.6 . . ?
C3A C2A H2A 119.6 . . ?
C2A C3A C4A 119.9(5) . . ?
C2A C3A H3A 120.0 . . ?
C4A C3A H3A 120.0 . . ?
C5A C4A C3A 118.9(5) . . ?
C5A C4A C20A 117.1(5) . . ?
C3A C4A C20A 124.0(5) . . ?
C4A C5A C6A 121.0(5) . . ?
C4A C5A H5A 119.5 . . ?
C6A C5A H5A 119.5 . . ?
C5A C6A C1A 120.1(5) . . ?
C5A C6A H6A 119.9 . . ?
C1A C6A H6A 119.9 . . ?
O8A C7A N9A 122.5(5) . . ?
O8A C7A C1A 123.1(5) . . ?
N9A C7A C1A 114.2(5) . . ?
C7A N9A C10A 129.2(5) . . ?
C7A N9A H9A 115.4 . . ?
C10A N9A H9A 115.4 . . ?
C11A C10A N9A 126.1(6) . . ?
C11A C10A C15A 121.1(5) . . ?
N9A C10A C15A 112.5(5) . . ?
C10A C11A C12A 119.1(6) . . ?
C10A C11A H11A 120.4 . . ?
C12A C11A H11A 120.4 . . ?
C13A C12A C11A 120.7(6) . . ?
C13A C12A H12A 119.7 . . ?
C11A C12A H12A 119.7 . . ?
C12A C13A C14A 121.3(6) . . ?
C12A C13A H13A 119.4 . . ?
C14A C13A H13A 119.4 . . ?
C15A C14A C13A 118.5(5) . . ?
C15A C14A C17A 122.0(5) . . ?
C13A C14A C17A 119.4(5) . . ?
O16A C15A C14A 124.9(5) . . ?
O16A C15A C10A 115.8(5) . . ?
C14A C15A C10A 119.3(5) . . ?
C15A O16A Fe2 125.2(3) . . ?
O19A C17A O18A 120.9(5) . . ?
O19A C17A C14A 120.2(5) . . ?
O18A C17A C14A 118.9(5) . . ?
C17A O18A Fe2 131.3(4) . . ?
O21A C20A N22A 122.6(5) . . ?
O21A C20A C4A 120.0(5) . . ?
N22A C20A C4A 117.3(5) . . ?
C20A N22A C23A 128.3(5) . . ?
C20A N22A H22A 115.8 . . ?
C23A N22A H22A 115.8 . . ?
C24A C23A C28A 121.2(5) . . ?
C24A C23A N22A 124.3(5) . . ?
C28A C23A N22A 114.4(5) . . ?
C25A C24A C23A 119.5(6) . . ?
C25A C24A H24A 120.3 . . ?
C23A C24A H24A 120.3 . . ?
C26A C25A C24A 120.4(5) . . ?
C26A C25A H25A 119.8 . . ?
C24A C25A H25A 119.8 . . ?
C25A C26A C27A 121.9(5) . . ?
C25A C26A H26A 119.1 . . ?
C27A C26A H26A 119.1 . . ?
C28A C27A C26A 117.6(5) . . ?
C28A C27A C30A 124.2(5) . . ?
C26A C27A C30A 118.1(5) . . ?
O29A C28A C23A 117.6(5) . . ?
O29A C28A C27A 123.2(5) . . ?
C23A C28A C27A 119.2(5) . . ?
C28A O29A Fe1 126.4(3) . . ?
O32A C30A O31A 119.4(5) . . ?
O32A C30A C27A 120.5(5) . . ?
O31A C30A C27A 120.0(5) . . ?
C30A O31A Fe1 131.1(4) . . ?
C6B C1B C2B 118.8(5) . . ?
C6B C1B C7B 118.7(5) . . ?
C2B C1B C7B 122.3(5) . . ?
C3B C2B C1B 120.5(5) . . ?
C3B C2B H2B 119.8 . . ?
C1B C2B H2B 119.8 . . ?
C2B C3B C4B 120.4(5) . . ?
C2B C3B H3B 119.8 . . ?
C4B C3B H3B 119.8 . . ?
C5B C4B C3B 119.2(5) . . ?
C5B C4B C20B 123.3(5) . . ?
C3B C4B C20B 117.5(5) . . ?
C6B C5B C4B 120.4(5) . . ?
C6B C5B H5B 119.8 . . ?
C4B C5B H5B 119.8 . . ?
C5B C6B C1B 120.7(5) . . ?
C5B C6B H6B 119.6 . . ?
C1B C6B H6B 119.6 . . ?
O8B C7B N9B 123.5(5) . . ?
O8B C7B C1B 121.2(5) . . ?
N9B C7B C1B 115.3(5) . . ?
C7B N9B C10B 130.5(5) . . ?
C7B N9B H9B 114.7 . . ?
C10B N9B H9B 114.7 . . ?
C15B C10B N9B 127.2(5) . . ?
C15B C10B C11B 120.9(5) . . ?
N9B C10B C11B 111.8(5) . . ?
O16B C11B C12B 124.8(5) . . ?
O16B C11B C10B 115.3(5) . . ?
C12B C11B C10B 119.9(5) . . ?
C13B C12B C11B 117.3(5) . . ?
C13B C12B C17B 120.4(5) . . ?
C11B C12B C17B 122.3(5) . . ?
C14B C13B C12B 121.8(5) . . ?
C14B C13B H13B 119.1 . . ?
C12B C13B H13B 119.1 . . ?
C13B C14B C15B 120.9(5) . . ?
C13B C14B H14B 119.5 . . ?
C15B C14B H14B 119.5 . . ?
C10B C15B C14B 119.0(5) . . ?
C10B C15B H15B 120.5 . . ?
C14B C15B H15B 120.5 . . ?
C11B O16B Fe2 127.3(3) . . ?
O19B C17B O18B 120.5(5) . . ?
O19B C17B C12B 119.8(5) . . ?
O18B C17B C12B 119.7(5) . . ?
C17B O18B Fe2 131.7(3) . . ?
O21B C20B N22B 122.7(5) . . ?
O21B C20B C4B 121.3(5) . . ?
N22B C20B C4B 116.0(5) . . ?
C20B N22B C23B 128.7(5) . . ?
C20B N22B H22B 115.6 . . ?
C23B N22B H22B 115.6 . . ?
C28B C23B N22B 125.0(5) . . ?
C28B C23B C24B 120.6(5) . . ?
N22B C23B C24B 114.3(5) . . ?
O29B C24B C25B 126.5(5) . . ?
O29B C24B C23B 115.2(5) . . ?
C25B C24B C23B 118.3(5) . . ?
C24B C25B C26B 119.7(5) . . ?
C24B C25B C30B 122.3(5) . . ?
C26B C25B C30B 118.0(5) . . ?
C27B C26B C25B 121.4(5) . . ?
C27B C26B H26B 119.3 . . ?
C25B C26B H26B 119.3 . . ?
C28B C27B C26B 119.4(5) . . ?
C28B C27B H27B 120.3 . . ?
C26B C27B H27B 120.3 . . ?
C23B C28B C27B 120.5(6) . . ?
C23B C28B H28B 119.8 . . ?
C27B C28B H28B 119.8 . . ?
C24B O29B Fe1 129.6(3) . . ?
O32B C30B O31B 121.0(5) . . ?
O32B C30B C25B 119.6(5) . . ?
O31B C30B C25B 119.3(5) . . ?
C30B O31B Fe1 132.5(4) . . ?
C2C C1C C6C 119.9(5) . . ?
C2C C1C C7C 116.4(5) . . ?
C6C C1C C7C 123.7(5) . . ?
C1C C2C C3C 119.7(5) . . ?
C1C C2C H2C 120.1 . . ?
C3C C2C H2C 120.1 . . ?
C4C C3C C2C 120.4(5) . . ?
C4C C3C H3C 119.8 . . ?
C2C C3C H3C 119.8 . . ?
C5C C4C C3C 119.6(5) . . ?
C5C C4C C20C 116.9(5) . . ?
C3C C4C C20C 123.4(5) . . ?
C4C C5C C6C 120.7(5) . . ?
C4C C5C H5C 119.7 . . ?
C6C C5C H5C 119.7 . . ?
C1C C6C C5C 119.5(5) . . ?
C1C C6C H6C 120.3 . . ?
C5C C6C H6C 120.3 . . ?
O8C C7C N9C 122.8(5) . . ?
O8C C7C C1C 119.9(5) . . ?
N9C C7C C1C 117.2(5) . . ?
C7C N9C C10C 127.7(5) . . ?
C7C N9C H9C 116.1 . . ?
C10C N9C H9C 116.1 . . ?
C15C C10C C11C 122.4(5) . . ?
C15C C10C N9C 123.9(5) . . ?
C11C C10C N9C 113.5(5) . . ?
O16C C11C C10C 117.9(5) . . ?
O16C C11C C12C 124.2(5) . . ?
C10C C11C C12C 117.9(5) . . ?
C13C C12C C11C 118.5(5) . . ?
C13C C12C C17C 118.0(5) . . ?
C11C C12C C17C 123.5(5) . . ?
C14C C13C C12C 121.8(5) . . ?
C14C C13C H13C 119.1 . . ?
C12C C13C H13C 119.1 . . ?
C13C C14C C15C 119.7(5) . . ?
C13C C14C H14C 120.1 . . ?
C15C C14C H14C 120.1 . . ?
C10C C15C C14C 119.5(5) . . ?
C10C C15C H15C 120.3 . . ?
C14C C15C H15C 120.3 . . ?
C11C O16C Fe2 129.7(3) . . ?
O19C C17C O18C 119.9(5) . . ?
O19C C17C C12C 118.6(5) . . ?
O18C C17C C12C 121.5(5) . . ?
C17C O18C Fe2 132.2(4) . . ?
O21C C20C N22C 123.4(5) . . ?
O21C C20C C4C 120.8(5) . . ?
N22C C20C C4C 115.6(5) . . ?
H1WA O1W H1WB 104.5 . . ?
C20C N22C C23C 128.8(5) . . ?
C20C N22C H22C 115.6 . . ?
C23C N22C H22C 115.6 . . ?
C28C C23C N22C 123.6(5) . . ?
C28C C23C C24C 121.7(5) . . ?
N22C C23C C24C 114.7(4) . . ?
O29C C24C C25C 124.4(5) . . ?
O29C C24C C23C 117.2(5) . . ?
C25C C24C C23C 118.3(5) . . ?
C26C C25C C24C 119.0(5) . . ?
C26C C25C C30C 118.9(5) . . ?
C24C C25C C30C 122.1(5) . . ?
C27C C26C C25C 121.3(5) . . ?
C27C C26C H26C 119.3 . . ?
C25C C26C H26C 119.3 . . ?
C26C C27C C28C 120.8(5) . . ?
C26C C27C H27C 119.6 . . ?
C28C C27C H27C 119.6 . . ?
C23C C28C C27C 118.9(5) . . ?
C23C C28C H28C 120.6 . . ?
C27C C28C H28C 120.6 . . ?
C24C O29C Fe1 127.8(3) . . ?
O32C C30C O31C 120.2(5) . . ?
O32C C30C C25C 119.8(5) . . ?
O31C C30C C25C 120.0(5) . . ?
C30C O31C Fe1 131.2(3) . . ?
N3D C1D N4D 121.0(6) . . ?
N3D C1D N2D 119.8(6) . . ?
N4D C1D N2D 119.2(6) . . ?
C1D N2D H2DA 120.0 . . ?
C1D N2D H2DB 120.0 . . ?
H2DA N2D H2DB 120.0 . . ?
C1D N3D H3DA 120.0 . . ?
C1D N3D H3DB 120.0 . . ?
H3DA N3D H3DB 120.0 . . ?
C1D N4D H4DA 120.0 . . ?
C1D N4D H4DB 120.0 . . ?
H4DA N4D H4DB 120.0 . . ?
N2E C1E N3E 119.6(5) . . ?
N2E C1E N4E 120.6(5) . . ?
N3E C1E N4E 119.8(5) . . ?
C1E N2E H2EA 120.0 . . ?
C1E N2E H2EB 120.0 . . ?
H2EA N2E H2EB 120.0 . . ?
C1E N3E H3EA 120.0 . . ?
C1E N3E H3EB 120.0 . . ?
H3EA N3E H3EB 120.0 . . ?
C1E N4E H4EA 120.0 . . ?
C1E N4E H4EB 120.0 . . ?
H4EA N4E H4EB 120.0 . . ?
N3F C1F N4F 120.4(5) . . ?
N3F C1F N2F 120.5(6) . . ?
N4F C1F N2F 119.0(5) . . ?
C1F N2F H2FA 120.0 . . ?
C1F N2F H2FB 120.0 . . ?
H2FA N2F H2FB 120.0 . . ?
C1F N3F H3FA 120.0 . . ?
C1F N3F H3FB 120.0 . . ?
H3FA N3F H3FB 120.0 . . ?
C1F N4F H4FA 120.0 . . ?
C1F N4F H4FB 120.0 . . ?
H4FA N4F H4FB 120.0 . . ?
N3G C1G N4G 119.7(6) . . ?
N3G C1G N2G 121.1(6) . . ?
N4G C1G N2G 119.2(6) . . ?
C1G N2G H2GA 120.0 . . ?
C1G N2G H2GB 120.0 . . ?
H2GA N2G H2GB 120.0 . . ?
C1G N3G H3GA 120.0 . . ?
C1G N3G H3GB 120.0 . . ?
H3GA N3G H3GB 120.0 . . ?
C1G N4G H4GA 120.0 . . ?
C1G N4G H4GB 120.0 . . ?
H4GA N4G H4GB 120.0 . . ?
N2H C1H N3H 119.4(5) . . ?
N2H C1H N4H 120.1(5) . . ?
N3H C1H N4H 120.6(5) . . ?
C1H N2H H2HA 120.0 . . ?
C1H N2H H2HB 120.0 . . ?
H2HA N2H H2HB 120.0 . . ?
C1H N3H H3HA 120.0 . . ?
C1H N3H H3HB 120.0 . . ?
H3HA N3H H3HB 120.0 . . ?
C1H N4H H4HA 120.0 . . ?
C1H N4H H4HB 120.0 . . ?
H4HA N4H H4HB 120.0 . . ?
H7WA O7W H7WB 90.5 . . ?
C1AA N2AA H2A1 120.0 . . ?
C1AA N2AA H2A2 120.0 . . ?
H2A1 N2AA H2A2 120.0 . . ?
N4AA C1AA N2AA 121.7(11) . . ?
N4AA C1AA N3AA 120.0(9) . . ?
N2AA C1AA N3AA 118.4(12) . . ?
C1AA N3AA H3AA 120.0 . . ?
C1AA N3AA H3AB 120.0 . . ?
H3AA N3AA H3AB 120.0 . . ?
C1AA N4AA H4AA 120.0 . . ?
C1AA N4AA H4AB 120.0 . . ?
H4AA N4AA H4AB 120.0 . . ?
N4BB C1BB N3BB 121(4) . . ?
N4BB C1BB N2BB 124(4) . . ?
N3BB C1BB N2BB 115(4) . . ?
C1BB N3BB H3BA 120.0 . . ?
C1BB N3BB H3BB 120.0 . . ?
H3BA N3BB H3BB 120.0 . . ?
C1BB N4BB H4BA 120.0 . . ?
C1BB N4BB H4BB 120.0 . . ?
H4BA N4BB H4BB 120.0 . . ?
H5WA O5W H5WB 109.5 . . ?
H4XA O4X H4XB 104.5 . . ?
C1BB N2BB H2B1 120.0 . . ?
C1BB N2BB H2B2 120.0 . . ?
H2B1 N2BB H2B2 120.0 . . ?

loop_
_geom_bond_atom_site_label_1
_geom_bond_atom_site_label_2
_geom_bond_distance
_geom_bond_site_symmetry_2
_geom_bond_publ_flag
O2W H2WA 0.8502 . ?
O2W H2WB 0.8500 . ?
O3W H3WA 0.8500 . ?
O3W H3WB 0.8500 . ?
O4W H4WA 0.8700 . ?
O4W H4WB 0.8700 . ?
O6W H6WA 0.8500 . ?
O6W H6WB 0.8500 . ?
Fe1 O29B 1.937(4) . ?
Fe1 O29A 1.964(4) . ?
Fe1 O29C 1.972(4) . ?
Fe1 O31B 2.024(4) . ?
Fe1 O31C 2.032(4) . ?
Fe1 O31A 2.066(4) . ?
Fe2 O16A 1.926(4) . ?
Fe2 O16B 1.928(4) . ?
Fe2 O16C 1.969(4) . ?
Fe2 O18C 2.017(4) . ?
Fe2 O18B 2.031(4) . ?
Fe2 O18A 2.052(4) . ?
C1A C2A 1.380(8) . ?
C1A C6A 1.398(8) . ?
C1A C7A 1.493(7) . ?
C2A C3A 1.385(8) . ?
C2A H2A 0.9500 . ?
C3A C4A 1.406(8) . ?
C3A H3A 0.9500 . ?
C4A C5A 1.378(8) . ?
C4A C20A 1.489(7) . ?
C5A C6A 1.382(7) . ?
C5A H5A 0.9500 . ?
C6A H6A 0.9500 . ?
C7A O8A 1.222(7) . ?
C7A N9A 1.359(7) . ?
N9A C10A 1.404(7) . ?
N9A H9A 0.8800 . ?
C10A C11A 1.374(8) . ?
C10A C15A 1.425(8) . ?
C11A C12A 1.413(9) . ?
C11A H11A 0.9500 . ?
C12A C13A 1.368(9) . ?
C12A H12A 0.9500 . ?
C13A C14A 1.414(8) . ?
C13A H13A 0.9500 . ?
C14A C15A 1.408(7) . ?
C14A C17A 1.490(8) . ?
C15A O16A 1.319(6) . ?
C17A O19A 1.242(6) . ?
C17A O18A 1.297(6) . ?
C20A O21A 1.241(6) . ?
C20A N22A 1.351(7) . ?
N22A C23A 1.419(7) . ?
N22A H22A 0.8800 . ?
C23A C24A 1.391(7) . ?
C23A C28A 1.399(8) . ?
C24A C25A 1.381(8) . ?
C24A H24A 0.9500 . ?
C25A C26A 1.362(8) . ?
C25A H25A 0.9500 . ?
C26A C27A 1.418(7) . ?
C26A H26A 0.9500 . ?
C27A C28A 1.414(7) . ?
C27A C30A 1.465(8) . ?
C28A O29A 1.341(6) . ?
C30A O32A 1.251(6) . ?
C30A O31A 1.289(6) . ?
C1B C6B 1.390(8) . ?
C1B C2B 1.396(8) . ?
C1B C7B 1.499(8) . ?
C2B C3B 1.376(8) . ?
C2B H2B 0.9500 . ?
C3B C4B 1.395(8) . ?
C3B H3B 0.9500 . ?
C4B C5B 1.386(8) . ?
C4B C20B 1.504(8) . ?
C5B C6B 1.377(8) . ?
C5B H5B 0.9500 . ?
C6B H6B 0.9500 . ?
C7B O8B 1.229(7) . ?
C7B N9B 1.345(7) . ?
N9B C10B 1.399(7) . ?
N9B H9B 0.8800 . ?
C10B C15B 1.384(7) . ?
C10B C11B 1.414(7) . ?
C11B O16B 1.326(6) . ?
C11B C12B 1.412(8) . ?
C12B C13B 1.408(7) . ?
C12B C17B 1.487(7) . ?
C13B C14B 1.374(8) . ?
C13B H13B 0.9500 . ?
C14B C15B 1.385(8) . ?
C14B H14B 0.9500 . ?
C15B H15B 0.9500 . ?
C17B O19B 1.256(6) . ?
C17B O18B 1.289(6) . ?
C20B O21B 1.230(7) . ?
C20B N22B 1.354(7) . ?
N22B C23B 1.400(7) . ?
N22B H22B 0.8800 . ?
C23B C28B 1.384(8) . ?
C23B C24B 1.429(8) . ?
C24B O29B 1.327(6) . ?
C24B C25B 1.393(7) . ?
C25B C26B 1.401(8) . ?
C25B C30B 1.492(8) . ?
C26B C27B 1.388(8) . ?
C26B H26B 0.9500 . ?
C27B C28B 1.384(8) . ?
C27B H27B 0.9500 . ?
C28B H28B 0.9500 . ?
C30B O32B 1.247(6) . ?
C30B O31B 1.292(6) . ?
C1C C2C 1.390(8) . ?
C1C C6C 1.391(8) . ?
C1C C7C 1.498(8) . ?
C2C C3C 1.393(8) . ?
C2C H2C 0.9500 . ?
C3C C4C 1.384(8) . ?
C3C H3C 0.9500 . ?
C4C C5C 1.380(8) . ?
C4C C20C 1.505(8) . ?
C5C C6C 1.393(8) . ?
C5C H5C 0.9500 . ?
C6C H6C 0.9500 . ?
C7C O8C 1.231(6) . ?
C7C N9C 1.333(7) . ?
N9C C10C 1.430(7) . ?
N9C H9C 0.8800 . ?
C10C C15C 1.363(7) . ?
C10C C11C 1.414(7) . ?
C11C O16C 1.333(6) . ?
C11C C12C 1.426(8) . ?
C12C C13C 1.412(8) . ?
C12C C17C 1.473(8) . ?
C13C C14C 1.370(8) . ?
C13C H13C 0.9500 . ?
C14C C15C 1.412(8) . ?
C14C H14C 0.9500 . ?
C15C H15C 0.9500 . ?
C17C O19C 1.272(7) . ?
C17C O18C 1.276(7) . ?
C20C O21C 1.227(6) . ?
C20C N22C 1.351(7) . ?
O1W H1WA 0.8501 . ?
O1W H1WB 0.8499 . ?
N22C C23C 1.416(7) . ?
N22C H22C 0.8800 . ?
C23C C28C 1.385(8) . ?
C23C C24C 1.417(7) . ?
C24C O29C 1.323(6) . ?
C24C C25C 1.415(7) . ?
C25C C26C 1.407(8) . ?
C25C C30C 1.472(7) . ?
C26C C27C 1.370(8) . ?
C26C H26C 0.9500 . ?
C27C C28C 1.396(8) . ?
C27C H27C 0.9500 . ?
C28C H28C 0.9500 . ?
C30C O32C 1.246(7) . ?
C30C O31C 1.295(7) . ?
C1D N3D 1.308(7) . ?
C1D N4D 1.324(7) . ?
C1D N2D 1.337(8) . ?
N2D H2DA 0.8800 . ?
N2D H2DB 0.8800 . ?
N3D H3DA 0.8800 . ?
N3D H3DB 0.8800 . ?
N4D H4DA 0.8800 . ?
N4D H4DB 0.8800 . ?
C1E N2E 1.319(7) . ?
C1E N3E 1.319(7) . ?
C1E N4E 1.325(7) . ?
N2E H2EA 0.8800 . ?
N2E H2EB 0.8800 . ?
N3E H3EA 0.8800 . ?
N3E H3EB 0.8800 . ?
N4E H4EA 0.8800 . ?
N4E H4EB 0.8800 . ?
C1F N3F 1.315(7) . ?
C1F N4F 1.322(8) . ?
C1F N2F 1.340(7) . ?
N2F H2FA 0.81(4) . ?
N2F H2FB 0.81(4) . ?
N3F H3FA 0.8800 . ?
N3F H3FB 0.8800 . ?
N4F H4FA 0.8800 . ?
N4F H4FB 0.8800 . ?
C1G N3G 1.317(7) . ?
C1G N4G 1.325(8) . ?
C1G N2G 1.327(8) . ?
N2G H2GA 0.8800 . ?
N2G H2GB 0.8800 . ?
N3G H3GA 0.8800 . ?
N3G H3GB 0.8800 . ?
N4G H4GA 0.8800 . ?
N4G H4GB 0.8800 . ?
C1H N2H 1.323(7) . ?
C1H N3H 1.324(7) . ?
C1H N4H 1.336(7) . ?
N2H H2HA 0.8800 . ?
N2H H2HB 0.8800 . ?
N3H H3HA 0.8800 . ?
N3H H3HB 0.8800 . ?
N4H H4HA 0.91(4) . ?
N4H H4HB 0.91(4) . ?
O7W H7WA 0.8866 . ?
O7W H7WB 0.9874 . ?
N2AA C1AA 1.314(12) . ?
N2AA H2A1 0.8800 . ?
N2AA H2A2 0.8800 . ?
C1AA N4AA 1.307(14) . ?
C1AA N3AA 1.349(14) . ?
N3AA H3AA 0.8800 . ?
N3AA H3AB 0.8800 . ?
N4AA H4AA 0.8800 . ?
N4AA H4AB 0.8800 . ?
C1BB N4BB 1.28(5) . ?
C1BB N3BB 1.32(5) . ?
C1BB N2BB 1.45(5) . ?
N3BB H3BA 0.8800 . ?
N3BB H3BB 0.8800 . ?
N4BB H4BA 0.8800 . ?
N4BB H4BB 0.8800 . ?
O5W H5WA 0.8701 . ?
O5W H5WB 0.8700 . ?
O4X H4XA 0.8700 . ?
O4X H4XB 0.8700 . ?
N2BB H2B1 0.8800 . ?
N2BB H2B2 0.8800 . ?
